data_1542475
loop_
_publ_author_name
'Tiritiris, Ioannis'
'Kantlehner, Willi'

_publ_section_title
;
 <i>N</i>-Benzyl-<i>N</i>-[2-(<i>N</i>-benzyl-<i>N</i>',<i>N</i>',<i>N</i>'',<i>N</i>''-tetramethylguanidiniumyl)ethyl]-<i>N</i>',<i>N</i>',<i>N</i>'',<i>N</i>''-tetramethylguanidinium
 dibromide 1.5-hydrate
;
_journal_coeditor_code SJ4008
_journal_issue 1
_journal_name_full IUCrData
_journal_page_first x160047
_journal_paper_doi 10.1107/S241431461600047X
_journal_volume 1
_journal_year 2016
_chemical_formula_iupac 'C26 H42 N6 2+, 2Br -, 1.5H2 O'
_chemical_formula_moiety 'C26 H42 N6 2+, 2(Br -), 1.5(H2 O)'
_chemical_formula_sum 'C26 H45 Br2 N6 O1.5'
_chemical_formula_weight 625.50
_chemical_name_systematic
;<i>N</i>-Benzyl-<i>N</i>-[2-(<i>N</i>-benzyl-<i>N</i>',<i>N</i>',<i>N</i>'',<i>N</i>''-tetramethylguanidiniumyl)ethyl]-<i>N</i>',<i>N</i>',<i>N</i>'',<i>N</i>''-tetramethylguanidinium
dibromide 1.5-hydrate
;
_space_group_crystal_system monoclinic
_space_group_IT_number 14
_space_group_name_Hall '-P 2ybc'
_space_group_name_H-M_alt 'P 1 21/c 1'
_symmetry_space_group_name_Hall '-P 2ybc'
_symmetry_space_group_name_H-M 'P 1 21/c 1'
_atom_sites_solution_hydrogens mixed
_atom_sites_solution_primary direct
_atom_sites_solution_secondary difmap
_audit_creation_method SHELXL-2014/7
_cell_angle_alpha 90
_cell_angle_beta 97.934(4)
_cell_angle_gamma 90
_cell_formula_units_Z 4
_cell_length_a 12.1957(9)
_cell_length_b 7.9654(5)
_cell_length_c 30.4821(18)
_cell_measurement_reflns_used 5843
_cell_measurement_temperature 100(2)
_cell_measurement_theta_max 28.28
_cell_measurement_theta_min 0.41
_cell_volume 2932.8(3)
_computing_cell_refinement
;
DENZO-SMN (Otwinowski & Minor, 1997)
;
_computing_data_collection
;
COLLECT (Hooft, 2004)
;
_computing_data_reduction
;
DENZO-SMN (Otwinowski & Minor, 1997)
;
_computing_molecular_graphics
;
DIAMOND (Brandenburg & Putz, 2005)
;
_computing_publication_material
;
SHELXL2014 (Sheldrick, 2015)
;
_computing_structure_refinement
;
SHELXL2014 (Sheldrick, 2015)
;
_computing_structure_solution
;
SHELXS97 (Sheldrick, 2008)
;
_diffrn_ambient_temperature 100(2)
_diffrn_measured_fraction_theta_full 0.980
_diffrn_measured_fraction_theta_max 0.972
_diffrn_measurement_device_type 'Bruker--Nonius KappaCCD'
_diffrn_measurement_method '\f scans, and \w scans'
_diffrn_radiation_monochromator graphite
_diffrn_radiation_type MoK\a
_diffrn_radiation_wavelength 0.71073
_diffrn_reflns_av_R_equivalents 0.0341
_diffrn_reflns_limit_h_max 16
_diffrn_reflns_limit_h_min -16
_diffrn_reflns_limit_k_max 9
_diffrn_reflns_limit_k_min -10
_diffrn_reflns_limit_l_max 40
_diffrn_reflns_limit_l_min -40
_diffrn_reflns_number 11867
_diffrn_reflns_theta_full 25.242
_diffrn_reflns_theta_max 28.143
_diffrn_reflns_theta_min 1.686
_diffrn_standards_decay_% 0
_diffrn_standards_interval_count 0
_diffrn_standards_number 0
_exptl_absorpt_coefficient_mu 2.795
_exptl_absorpt_correction_T_max 0.705
_exptl_absorpt_correction_T_min 0.455
_exptl_absorpt_correction_type multi-scan
_exptl_absorpt_process_details
;
(Blessing, 1995)
;
_exptl_crystal_colour colorless
_exptl_crystal_density_diffrn 1.417
_exptl_crystal_density_method 'not measured'
_exptl_crystal_description block
_exptl_crystal_F_000 1300
_exptl_crystal_size_max 0.35
_exptl_crystal_size_mid 0.26
_exptl_crystal_size_min 0.10
_refine_diff_density_max 0.585
_refine_diff_density_min -0.505
_refine_ls_extinction_method none
_refine_ls_goodness_of_fit_ref 1.020
_refine_ls_hydrogen_treatment mixed
_refine_ls_matrix_type full
_refine_ls_number_parameters 362
_refine_ls_number_reflns 7000
_refine_ls_number_restraints 5
_refine_ls_restrained_S_all 1.020
_refine_ls_R_factor_all 0.0700
_refine_ls_R_factor_gt 0.0404
_refine_ls_shift/su_max 0.000
_refine_ls_shift/su_mean 0.000
_refine_ls_structure_factor_coef Fsqd
_refine_ls_weighting_details 'w=1/[\s^2^(Fo^2^)+(0.0334P)^2^+1.9458P] where P=(Fo^2^+2Fc^2^)/3'
_refine_ls_weighting_scheme calc
_refine_ls_wR_factor_gt 0.0794
_refine_ls_wR_factor_ref 0.0880
_reflns_number_gt 5093
_reflns_number_total 7000
_reflns_threshold_expression >2sigma(I)
_cod_data_source_file sj4008sup1.cif
_cod_data_source_block I
_cod_depositor_comments 'Adding full bibliography for 1542475.cif.'
_cod_original_formula_sum 'C26 H45 Br2 N6 O1.50'
_cod_database_code 1542475
_cod_database_fobs_code 1542475
_shelx_space_group_comment
;
The symmetry employed for this shelxl refinement is uniquely defined
by the following loop, which should always be used as a source of
symmetry information in preference to the above space-group names.
They are only intended as comments.
;

loop_
_symmetry_equiv_pos_as_xyz
'x, y, z'
'-x, 1/2+y, 1/2-z'
'-x, -y, -z'
'x, 1/2-y, 1/2+z'

loop_
_atom_site_type_symbol
_atom_site_label
_atom_site_fract_x
_atom_site_fract_y
_atom_site_fract_z
_atom_site_U_iso_or_equiv
_atom_site_adp_type
_atom_site_calc_flag
_atom_site_occupancy
Br Br1A 0.61652(3) 0.32199(15) 0.09074(2) 0.02821(18) Uani d 0.938(3)
Br Br1B 0.6107(5) 0.3919(18) 0.0962(2) 0.02821(18) Uani d 0.062(3)
Br Br2A 0.08222(13) 0.1353(4) 0.08416(14) 0.0282(5) Uani d 0.520(9)
Br Br2B 0.08977(8) 0.1763(3) 0.10105(14) 0.0240(5) Uani d 0.480(9)
C C1 0.35370(16) 0.7762(3) 0.08670(6) 0.0131(5) Uani d 1
N N1 0.36249(14) 0.9429(2) 0.09049(6) 0.0146(4) Uani d 1
N N2 0.39307(14) 0.6969(2) 0.05355(6) 0.0152(4) Uani d 1
N N3 0.30713(14) 0.6861(2) 0.11675(6) 0.0131(4) Uani d 1
C C2 0.37669(19) 1.0285(3) 0.13337(7) 0.0187(5) Uani d 1
H H2A 0.3928 0.9456 0.1571 0.028 Uiso calc 1
H H2B 0.3086 1.0890 0.1371 0.028 Uiso calc 1
H H2C 0.4382 1.1084 0.1346 0.028 Uiso calc 1
C C3 0.3532(2) 1.0538(3) 0.05186(7) 0.0224(5) Uani d 1
H H3A 0.3354 0.9871 0.0248 0.034 Uiso calc 1
H H3B 0.4236 1.1123 0.0512 0.034 Uiso calc 1
H H3C 0.2944 1.1363 0.0537 0.034 Uiso calc 1
C C4 0.49080(18) 0.7544(3) 0.03505(7) 0.0234(5) Uani d 1
H H4A 0.5215 0.8537 0.0513 0.035 Uiso calc 1
H H4B 0.4700 0.7830 0.0037 0.035 Uiso calc 1
H H4C 0.5465 0.6649 0.0377 0.035 Uiso calc 1
C C5 0.34310(18) 0.5430(3) 0.03370(7) 0.0192(5) Uani d 1
H H5A 0.3905 0.4470 0.0435 0.029 Uiso calc 1
H H5B 0.3354 0.5517 0.0013 0.029 Uiso calc 1
H H5C 0.2699 0.5271 0.0429 0.029 Uiso calc 1
C C6 0.35329(18) 0.5204(3) 0.13192(7) 0.0156(5) Uani d 1
H H6A 0.4244 0.5016 0.1205 0.019 Uiso calc 1
H H6B 0.3014 0.4302 0.1203 0.019 Uiso calc 1
C C7 0.37139(17) 0.5150(3) 0.18194(7) 0.0139(5) Uani d 1
C C8 0.30142(17) 0.4218(3) 0.20481(7) 0.0148(5) Uani d 1
H H8 0.2453 0.3543 0.1888 0.018 Uiso calc 1
C C9 0.31251(18) 0.4262(3) 0.25082(7) 0.0166(5) Uani d 1
H H9 0.2646 0.3613 0.2661 0.020 Uiso calc 1
C C10 0.39372(18) 0.5255(3) 0.27427(7) 0.0178(5) Uani d 1
H H10 0.4000 0.5316 0.3056 0.021 Uiso calc 1
C C11 0.46563(19) 0.6157(3) 0.25182(8) 0.0209(5) Uani d 1
H H11 0.5224 0.6818 0.2678 0.025 Uiso calc 1
C C12 0.45473(18) 0.6095(3) 0.20599(7) 0.0186(5) Uani d 1
H H12 0.5049 0.6706 0.1908 0.022 Uiso calc 1
C C13 0.20801(17) 0.7456(3) 0.13420(7) 0.0137(4) Uani d 1
H H13A 0.1928 0.8635 0.1251 0.016 Uiso calc 1
H H13B 0.2204 0.7414 0.1670 0.016 Uiso calc 1
C C14 0.10851(17) 0.6355(3) 0.11665(7) 0.0187(5) Uani d 1
H H14A 0.0905 0.6512 0.0842 0.022 Uiso calc 1
H H14B 0.1278 0.5160 0.1223 0.022 Uiso calc 1
C C15 -0.08422(18) 0.7306(3) 0.11457(7) 0.0202(5) Uani d 1
N N4 0.01152(14) 0.6780(2) 0.13802(5) 0.0158(4) Uani d 1
N N5 -0.11477(16) 0.6733(3) 0.07340(6) 0.0301(5) Uani d 1
N N6 -0.15023(15) 0.8373(3) 0.13257(6) 0.0196(4) Uani d 1
C C16 0.02466(18) 0.6553(3) 0.18648(7) 0.0180(5) Uani d 1
H H16A 0.0436 0.7656 0.2005 0.022 Uiso calc 1
H H16B 0.0886 0.5799 0.1950 0.022 Uiso calc 1
C C17 -0.07320(17) 0.5853(3) 0.20581(7) 0.0156(5) Uani d 1
C C18 -0.08041(18) 0.6212(3) 0.24996(7) 0.0173(5) Uani d 1
H H18 -0.0277 0.6943 0.2659 0.021 Uiso calc 1
C C19 -0.16346(18) 0.5518(3) 0.27109(7) 0.0195(5) Uani d 1
H H19 -0.1663 0.5751 0.3015 0.023 Uiso calc 1
C C20 -0.24237(19) 0.4481(3) 0.24770(7) 0.0230(5) Uani d 1
H H20 -0.3000 0.4016 0.2619 0.028 Uiso calc 1
C C21 -0.23666(19) 0.4129(3) 0.20374(8) 0.0253(6) Uani d 1
H H21 -0.2910 0.3428 0.1876 0.030 Uiso calc 1
C C22 -0.15173(19) 0.4794(3) 0.18294(7) 0.0214(5) Uani d 1
H H22 -0.1474 0.4523 0.1529 0.026 Uiso calc 1
C C23 -0.0885(2) 0.5048(4) 0.05929(9) 0.0488(9) Uani d 1
H H23A -0.0523 0.4414 0.0848 0.073 Uiso calc 1
H H23B -0.0386 0.5123 0.0368 0.073 Uiso calc 1
H H23C -0.1568 0.4475 0.0468 0.073 Uiso calc 1
C C24 -0.1789(2) 0.7764(5) 0.03946(8) 0.0523(10) Uani d 1
H H24A -0.2551 0.7347 0.0340 0.078 Uiso calc 1
H H24B -0.1456 0.7705 0.0120 0.078 Uiso calc 1
H H24C -0.1789 0.8931 0.0496 0.078 Uiso calc 1
C C25 -0.27108(18) 0.8224(3) 0.12385(8) 0.0260(6) Uani d 1
H H25A -0.2910 0.7196 0.1069 0.039 Uiso calc 1
H H25B -0.3018 0.9199 0.1068 0.039 Uiso calc 1
H H25C -0.3012 0.8176 0.1520 0.039 Uiso calc 1
C C26 -0.10728(19) 0.9705(3) 0.16283(8) 0.0248(6) Uani d 1
H H26A -0.1106 0.9350 0.1934 0.037 Uiso calc 1
H H26B -0.1520 1.0720 0.1564 0.037 Uiso calc 1
H H26C -0.0303 0.9943 0.1591 0.037 Uiso calc 1
O O1 0.1101(2) 0.8214(4) 0.02327(11) 0.0675(7) Uani d 1
H H27 0.103(4) 0.843(5) -0.0055(4) 0.091(17) Uiso d 1
H H28 0.088(3) 0.916(3) 0.0345(12) 0.070(14) Uiso d 1
O O2 0.8250(3) 0.1418(5) 0.05550(12) 0.0313(13) Uani d 0.500(6)
H H29 0.773(3) 0.198(7) 0.0678(15) 0.050 Uiso d 0.5
H H30 0.885(2) 0.150(7) 0.0762(13) 0.050 Uiso d 0.5

loop_
_atom_site_aniso_label
_atom_site_aniso_U_11
_atom_site_aniso_U_22
_atom_site_aniso_U_33
_atom_site_aniso_U_12
_atom_site_aniso_U_13
_atom_site_aniso_U_23
Br1A 0.01796(13) 0.0464(5) 0.01941(14) -0.00219(17) -0.00051(10) -0.0025(2)
Br1B 0.01796(13) 0.0464(5) 0.01941(14) -0.00219(17) -0.00051(10) -0.0025(2)
Br2A 0.0256(3) 0.0281(6) 0.0315(10) 0.0112(3) 0.0065(5) 0.0102(7)
Br2B 0.0177(3) 0.0254(6) 0.0284(10) 0.0038(3) 0.0014(4) 0.0068(7)
C1 0.0094(10) 0.0189(12) 0.0102(10) -0.0001(9) -0.0013(8) 0.0041(9)
N1 0.0157(9) 0.0169(10) 0.0111(8) -0.0017(8) 0.0012(7) 0.0026(8)
N2 0.0120(9) 0.0228(11) 0.0114(8) -0.0018(8) 0.0037(7) -0.0028(8)
N3 0.0115(9) 0.0156(10) 0.0129(8) 0.0041(8) 0.0047(7) 0.0026(8)
C2 0.0171(11) 0.0213(13) 0.0166(11) -0.0016(10) -0.0017(9) -0.0017(10)
C3 0.0254(13) 0.0223(13) 0.0188(12) -0.0016(11) 0.0006(10) 0.0084(10)
C4 0.0167(11) 0.0382(15) 0.0168(11) -0.0045(11) 0.0070(9) -0.0015(11)
C5 0.0169(11) 0.0246(13) 0.0159(11) -0.0004(10) 0.0018(9) -0.0065(10)
C6 0.0132(10) 0.0173(12) 0.0169(11) 0.0019(9) 0.0046(9) 0.0010(9)
C7 0.0112(10) 0.0140(11) 0.0160(10) 0.0054(9) 0.0004(8) 0.0008(9)
C8 0.0125(10) 0.0133(12) 0.0183(11) 0.0011(9) 0.0010(9) 0.0010(9)
C9 0.0137(11) 0.0186(12) 0.0182(11) -0.0014(9) 0.0049(9) 0.0040(9)
C10 0.0180(11) 0.0209(13) 0.0141(10) 0.0036(10) 0.0006(9) 0.0008(10)
C11 0.0171(11) 0.0221(13) 0.0215(11) -0.0050(10) -0.0044(9) 0.0034(10)
C12 0.0138(11) 0.0200(12) 0.0219(12) -0.0010(10) 0.0024(9) 0.0073(10)
C13 0.0133(10) 0.0160(11) 0.0126(10) 0.0034(9) 0.0043(8) 0.0026(9)
C14 0.0124(10) 0.0281(14) 0.0156(11) 0.0027(10) 0.0025(9) -0.0044(10)
C15 0.0143(11) 0.0340(14) 0.0123(10) 0.0045(11) 0.0019(9) 0.0025(10)
N4 0.0100(8) 0.0270(11) 0.0105(8) 0.0031(8) 0.0019(7) 0.0004(8)
N5 0.0158(10) 0.0607(16) 0.0127(9) 0.0124(10) -0.0019(8) -0.0083(10)
N6 0.0116(9) 0.0318(12) 0.0153(9) 0.0038(9) 0.0019(7) -0.0015(9)
C16 0.0119(10) 0.0287(14) 0.0125(10) -0.0006(10) -0.0013(8) 0.0011(10)
C17 0.0117(10) 0.0179(12) 0.0170(11) 0.0039(9) 0.0011(8) 0.0030(9)
C18 0.0158(11) 0.0178(12) 0.0175(11) 0.0019(10) -0.0004(9) 0.0015(10)
C19 0.0210(12) 0.0209(13) 0.0173(11) 0.0051(10) 0.0056(9) 0.0031(10)
C20 0.0173(12) 0.0276(14) 0.0246(12) 0.0005(11) 0.0044(10) 0.0110(11)
C21 0.0183(12) 0.0276(14) 0.0279(13) -0.0070(11) -0.0042(10) 0.0046(11)
C22 0.0203(12) 0.0285(14) 0.0144(11) -0.0029(11) -0.0012(9) 0.0001(10)
C23 0.0229(14) 0.087(3) 0.0344(16) 0.0087(16) -0.0034(12) -0.0379(17)
C24 0.0231(14) 0.118(3) 0.0150(12) 0.0198(18) -0.0010(11) 0.0095(16)
C25 0.0117(11) 0.0438(17) 0.0227(12) 0.0056(11) 0.0038(9) -0.0004(12)
C26 0.0212(12) 0.0340(15) 0.0202(12) 0.0023(11) 0.0064(10) 0.0007(11)
O1 0.0614(17) 0.0511(18) 0.090(2) -0.0120(14) 0.0107(16) 0.0147(17)
O2 0.027(2) 0.029(2) 0.036(2) 0.0050(17) -0.0023(16) -0.0022(17)

loop_
_atom_type_symbol
_atom_type_description
_atom_type_scat_dispersion_real
_atom_type_scat_dispersion_imag
_atom_type_scat_source
C C 0.0033 0.0016 'International Tables Vol C Tables 4.2.6.8 and 6.1.1.4'
N N 0.0061 0.0033 'International Tables Vol C Tables 4.2.6.8 and 6.1.1.4'
Br Br -0.2901 2.4595 'International Tables Vol C Tables 4.2.6.8 and 6.1.1.4'
H H 0.0000 0.0000 'International Tables Vol C Tables 4.2.6.8 and 6.1.1.4'
O O 0.0106 0.0060 'International Tables Vol C Tables 4.2.6.8 and 6.1.1.4'

loop_
_geom_angle_atom_site_label_1
_geom_angle_atom_site_label_2
_geom_angle_atom_site_label_3
_geom_angle
N2 C1 N1 120.15(19)
N2 C1 N3 119.4(2)
N1 C1 N3 120.40(19)
C1 N1 C2 122.59(18)
C1 N1 C3 122.27(18)
C2 N1 C3 115.08(18)
C1 N2 C4 122.81(19)
C1 N2 C5 122.44(18)
C4 N2 C5 114.73(18)
C1 N3 C13 121.39(18)
C1 N3 C6 120.50(17)
C13 N3 C6 118.08(17)
N1 C2 H2A 109.5
N1 C2 H2B 109.5
H2A C2 H2B 109.5
N1 C2 H2C 109.5
H2A C2 H2C 109.5
H2B C2 H2C 109.5
N1 C3 H3A 109.5
N1 C3 H3B 109.5
H3A C3 H3B 109.5
N1 C3 H3C 109.5
H3A C3 H3C 109.5
H3B C3 H3C 109.5
N2 C4 H4A 109.5
N2 C4 H4B 109.5
H4A C4 H4B 109.5
N2 C4 H4C 109.5
H4A C4 H4C 109.5
H4B C4 H4C 109.5
N2 C5 H5A 109.5
N2 C5 H5B 109.5
H5A C5 H5B 109.5
N2 C5 H5C 109.5
H5A C5 H5C 109.5
H5B C5 H5C 109.5
N3 C6 C7 109.64(17)
N3 C6 H6A 109.7
C7 C6 H6A 109.7
N3 C6 H6B 109.7
C7 C6 H6B 109.7
H6A C6 H6B 108.2
C8 C7 C12 118.7(2)
C8 C7 C6 120.48(19)
C12 C7 C6 120.8(2)
C7 C8 C9 120.8(2)
C7 C8 H8 119.6
C9 C8 H8 119.6
C10 C9 C8 119.8(2)
C10 C9 H9 120.1
C8 C9 H9 120.1
C11 C10 C9 119.8(2)
C11 C10 H10 120.1
C9 C10 H10 120.1
C10 C11 C12 120.0(2)
C10 C11 H11 120.0
C12 C11 H11 120.0
C11 C12 C7 120.8(2)
C11 C12 H12 119.6
C7 C12 H12 119.6
N3 C13 C14 109.99(18)
N3 C13 H13A 109.7
C14 C13 H13A 109.7
N3 C13 H13B 109.7
C14 C13 H13B 109.7
H13A C13 H13B 108.2
N4 C14 C13 111.17(18)
N4 C14 H14A 109.4
C13 C14 H14A 109.4
N4 C14 H14B 109.4
C13 C14 H14B 109.4
H14A C14 H14B 108.0
N5 C15 N6 119.7(2)
N5 C15 N4 120.0(2)
N6 C15 N4 120.4(2)
C15 N4 C14 121.91(18)
C15 N4 C16 122.37(18)
C14 N4 C16 115.70(16)
C15 N5 C23 123.1(2)
C15 N5 C24 121.7(2)
C23 N5 C24 115.2(2)
C15 N6 C26 122.57(19)
C15 N6 C25 121.4(2)
C26 N6 C25 116.04(19)
N4 C16 C17 117.00(17)
N4 C16 H16A 108.0
C17 C16 H16A 108.0
N4 C16 H16B 108.0
C17 C16 H16B 108.0
H16A C16 H16B 107.3
C22 C17 C18 118.6(2)
C22 C17 C16 123.8(2)
C18 C17 C16 117.45(19)
C19 C18 C17 121.0(2)
C19 C18 H18 119.5
C17 C18 H18 119.5
C20 C19 C18 119.8(2)
C20 C19 H19 120.1
C18 C19 H19 120.1
C21 C20 C19 119.7(2)
C21 C20 H20 120.2
C19 C20 H20 120.2
C20 C21 C22 120.3(2)
C20 C21 H21 119.8
C22 C21 H21 119.8
C17 C22 C21 120.5(2)
C17 C22 H22 119.8
C21 C22 H22 119.8
N5 C23 H23A 109.5
N5 C23 H23B 109.5
H23A C23 H23B 109.5
N5 C23 H23C 109.5
H23A C23 H23C 109.5
H23B C23 H23C 109.5
N5 C24 H24A 109.5
N5 C24 H24B 109.5
H24A C24 H24B 109.5
N5 C24 H24C 109.5
H24A C24 H24C 109.5
H24B C24 H24C 109.5
N6 C25 H25A 109.5
N6 C25 H25B 109.5
H25A C25 H25B 109.5
N6 C25 H25C 109.5
H25A C25 H25C 109.5
H25B C25 H25C 109.5
N6 C26 H26A 109.5
N6 C26 H26B 109.5
H26A C26 H26B 109.5
N6 C26 H26C 109.5
H26A C26 H26C 109.5
H26B C26 H26C 109.5
H27 O1 H28 103(4)
H29 O2 H30 102.8(15)

loop_
_geom_bond_atom_site_label_1
_geom_bond_atom_site_label_2
_geom_bond_distance
Br1A Br1B 0.588(14)
Br2A Br2B 0.6061(8)
C1 N1 1.336(3)
C1 N2 1.336(3)
C1 N3 1.349(3)
N1 C2 1.463(3)
N1 C3 1.464(3)
N2 C4 1.461(3)
N2 C5 1.463(3)
N3 C13 1.465(3)
N3 C6 1.484(3)
C2 H2A 0.9800
C2 H2B 0.9800
C2 H2C 0.9800
C3 H3A 0.9800
C3 H3B 0.9800
C3 H3C 0.9800
C4 H4A 0.9800
C4 H4B 0.9800
C4 H4C 0.9800
C5 H5A 0.9800
C5 H5B 0.9800
C5 H5C 0.9800
C6 C7 1.511(3)
C6 H6A 0.9900
C6 H6B 0.9900
C7 C8 1.389(3)
C7 C12 1.389(3)
C8 C9 1.391(3)
C8 H8 0.9500
C9 C10 1.386(3)
C9 H9 0.9500
C10 C11 1.385(3)
C10 H10 0.9500
C11 C12 1.386(3)
C11 H11 0.9500
C12 H12 0.9500
C13 C14 1.532(3)
C13 H13A 0.9900
C13 H13B 0.9900
C14 N4 1.467(3)
C14 H14A 0.9900
C14 H14B 0.9900
C15 N4 1.349(3)
C15 N5 1.339(3)
C15 N6 1.339(3)
N4 C16 1.475(3)
N5 C23 1.459(4)
N5 C24 1.460(3)
N6 C26 1.455(3)
N6 C25 1.466(3)
C16 C17 1.509(3)
C16 H16A 0.9900
C16 H16B 0.9900
C17 C22 1.389(3)
C17 C18 1.390(3)
C18 C19 1.388(3)
C18 H18 0.9500
C19 C20 1.388(3)
C19 H19 0.9500
C20 C21 1.380(3)
C20 H20 0.9500
C21 C22 1.392(3)
C21 H21 0.9500
C22 H22 0.9500
C23 H23A 0.9800
C23 H23B 0.9800
C23 H23C 0.9800
C24 H24A 0.9800
C24 H24B 0.9800
C24 H24C 0.9800
C25 H25A 0.9800
C25 H25B 0.9800
C25 H25C 0.9800
C26 H26A 0.9800
C26 H26B 0.9800
C26 H26C 0.9800
O1 H27 0.890(10)
O1 H28 0.890(10)
O2 H29 0.890(10)
O2 H30 0.900(10)

loop_
_geom_hbond_atom_site_label_D
_geom_hbond_atom_site_label_H
_geom_hbond_atom_site_label_A
_geom_hbond_site_symmetry_A
_geom_hbond_distance_DH
_geom_hbond_distance_HA
_geom_hbond_distance_DA
_geom_hbond_angle_DHA
_geom_hbond_publ_flag
O1 H27 O2 3_665 0.890(10) 1.87(2) 2.646(2) 146.0(10) y
O1 H28 Br2A 1_565 0.890(10) 2.31(2) 3.160(2) 159.0(10) y
O1 H28 Br2B 1_565 0.890(10) 2.90(2) 3.720(2) 155.0(10) y
O2 H29 Br1A 1 0.890(10) 2.34(2) 3.230(2) 170.0(10) y
O2 H29 Br1B 1 0.890(10) 2.75(2) 3.637(2) 173.0(10) y
O2 H30 Br2A 1_655 0.900(10) 2.39(2) 3.139(2) 141.0(10) y
O2 H30 Br2B 1_655 0.900(10) 2.52(2) 3.346(2) 153.0(10) y
C2 H2B Br2B 1_565 0.98 2.83 3.694(2) 148 y
C3 H3C Br2A 1_565 0.98 2.87 3.634(2) 136 y
C4 H4C Br1B 1 0.98 2.85 3.632(2) 137 y
C6 H6A Br1B 1 0.99 2.64 3.611(2) 169 y
C13 H13A Br2A 1_565 0.99 2.76 3.697(2) 159 y
C13 H13A Br2B 1_565 0.99 2.84 3.804(2) 165 y
C14 H14B Br2B 1 0.99 2.81 3.692(2) 149 y
C21 H21 Br1B 1_455 0.95 2.90 3.544(2) 126 y
C23 H23A Br2B 1 0.98 2.73 3.525(2) 138 y
C25 H25A Br1B 1_455 0.98 2.87 3.770(2) 153 y
C26 H26C Br2B 1_565 0.98 2.84 3.641(2) 139 y

loop_
_geom_torsion_atom_site_label_1
_geom_torsion_atom_site_label_2
_geom_torsion_atom_site_label_3
_geom_torsion_atom_site_label_4
_geom_torsion
N2 C1 N1 C2 -147.57(19)
N3 C1 N1 C2 31.1(3)
N2 C1 N1 C3 35.5(3)
N3 C1 N1 C3 -145.9(2)
N1 C1 N2 C4 32.9(3)
N3 C1 N2 C4 -145.7(2)
N1 C1 N2 C5 -148.7(2)
N3 C1 N2 C5 32.6(3)
N2 C1 N3 C13 -140.3(2)
N1 C1 N3 C13 41.0(3)
N2 C1 N3 C6 37.6(3)
N1 C1 N3 C6 -141.07(19)
C1 N3 C6 C7 129.2(2)
C13 N3 C6 C7 -52.8(2)
N3 C6 C7 C8 106.4(2)
N3 C6 C7 C12 -70.5(2)
C12 C7 C8 C9 1.7(3)
C6 C7 C8 C9 -175.2(2)
C7 C8 C9 C10 0.5(3)
C8 C9 C10 C11 -2.0(3)
C9 C10 C11 C12 1.4(4)
C10 C11 C12 C7 0.8(4)
C8 C7 C12 C11 -2.3(3)
C6 C7 C12 C11 174.6(2)
C1 N3 C13 C14 110.1(2)
C6 N3 C13 C14 -67.8(2)
N3 C13 C14 N4 172.62(17)
N5 C15 N4 C14 32.3(3)
N6 C15 N4 C14 -149.1(2)
N5 C15 N4 C16 -146.1(2)
N6 C15 N4 C16 32.5(3)
C13 C14 N4 C15 120.6(2)
C13 C14 N4 C16 -61.0(3)
N6 C15 N5 C23 -146.0(2)
N4 C15 N5 C23 32.6(4)
N6 C15 N5 C24 33.1(4)
N4 C15 N5 C24 -148.3(2)
N5 C15 N6 C26 -145.8(2)
N4 C15 N6 C26 35.6(3)
N5 C15 N6 C25 36.3(3)
N4 C15 N6 C25 -142.3(2)
C15 N4 C16 C17 37.8(3)
C14 N4 C16 C17 -140.7(2)
N4 C16 C17 C22 28.2(3)
N4 C16 C17 C18 -156.0(2)
C22 C17 C18 C19 0.7(3)
C16 C17 C18 C19 -175.4(2)
C17 C18 C19 C20 -1.6(3)
C18 C19 C20 C21 1.0(3)
C19 C20 C21 C22 0.6(4)
C18 C17 C22 C21 0.9(3)
C16 C17 C22 C21 176.7(2)
C20 C21 C22 C17 -1.5(4)
